data_4316431
loop_
_publ_author_name
'Ming Li'
'Teresa J. Neal'
'Graeme R. A. Wyllie'
'Charles E. Schulz'
'W. Robert Scheidt'

_publ_section_title
;
 Structural and Magnetic Effects of meso-Substitution in Alkyl-Substituted
 Metalloporphyrinate \p-Cation Radicals: Characterization of
 [Fe(TalkylP.)(Cl)]SbCl6 (alkyl = ethyl andn-propyl)
;
_journal_name_full 'Inorganic Chemistry'
_journal_page_first 8078
_journal_page_last 8085
_journal_paper_doi 10.1021/ic101099z
_journal_volume 49
_journal_year 2010
_chemical_formula_sum 'C33 H38 Cl9 Fe N4 Sb'
_chemical_formula_weight 987.32
_chemical_name_systematic
; 
 ? 
;
_space_group_IT_number 2
_symmetry_cell_setting triclinic
_symmetry_space_group_name_Hall '-P 1'
_symmetry_space_group_name_H-M 'P -1'
_atom_sites_solution_hydrogens geom
_atom_sites_solution_primary direct
_atom_sites_solution_secondary difmap
_audit_creation_method SHELXL-97
_cell_angle_alpha 111.079(5)
_cell_angle_beta 103.848(7)
_cell_angle_gamma 101.504(5)
_cell_formula_units_Z 2
_cell_length_a 10.0407(1)
_cell_length_b 14.4882(6)
_cell_length_c 15.7601(9)
_cell_measurement_reflns_used 250
_cell_measurement_temperature 130(2)
_cell_measurement_theta_max 20.5
_cell_measurement_theta_min -20.5
_cell_volume 1971.2(2)
_computing_cell_refinement Madnes
_computing_data_collection Madnes
_computing_data_reduction 'madnes (Messerschmitt & Pflugraph, 1987)'
_computing_molecular_graphics 'Ortep III (burnett, Johnson, 1996)'
_computing_publication_material Shelxl-97
_computing_structure_refinement 'SHELXL-97 (Sheldrick, 1997)'
_computing_structure_solution 'SHELXS-97 (Sheldrick, 1990)'
_diffrn_ambient_temperature 130(2)
_diffrn_measured_fraction_theta_full 0.968
_diffrn_measured_fraction_theta_max 0.884
_diffrn_measurement_device_type 'Enraf-nonius Fast Area-Detector'
_diffrn_measurement_method 'Ellipsoid-mask Fitting'
_diffrn_radiation_monochromator graphite
_diffrn_radiation_source 'Rotating anode'
_diffrn_radiation_type MoK\a
_diffrn_radiation_wavelength 0.71073
_diffrn_reflns_av_R_equivalents 0.0701
_diffrn_reflns_av_sigmaI/netI 0.0470
_diffrn_reflns_limit_h_max 10
_diffrn_reflns_limit_h_min -13
_diffrn_reflns_limit_k_max 19
_diffrn_reflns_limit_k_min -19
_diffrn_reflns_limit_l_max 21
_diffrn_reflns_limit_l_min -15
_diffrn_reflns_number 19282
_diffrn_reflns_theta_full 29.82
_diffrn_reflns_theta_max 28.82
_diffrn_reflns_theta_min 2.19
_diffrn_standards_decay_% 'No measurable crystal decay'
_exptl_absorpt_coefficient_mu 1.694
_exptl_absorpt_correction_T_max 0.7281
_exptl_absorpt_correction_T_min 0.5730
_exptl_absorpt_correction_type refdelf
_exptl_absorpt_process_details 'Stuart & Walker, 1983)'
_exptl_crystal_colour 'Dark purple'
_exptl_crystal_density_diffrn 1.663
_exptl_crystal_description Rhombohedron
_exptl_crystal_F_000 988
_exptl_crystal_size_max 0.37
_exptl_crystal_size_mid 0.23
_exptl_crystal_size_min 0.20
_refine_diff_density_max 1.73
_refine_diff_density_min -1.78
_refine_diff_density_rms 0.179
_refine_ls_extinction_coef 0.0153(9)
_refine_ls_extinction_expression Fc^*^=kFc[1+0.001xFc^2^\l^3^/sin(2\q)]^-1/4^
_refine_ls_extinction_method SHELXL
_refine_ls_goodness_of_fit_ref 1.078
_refine_ls_hydrogen_treatment constr
_refine_ls_matrix_type full
_refine_ls_number_parameters 452
_refine_ls_number_reflns 9979
_refine_ls_number_restraints 0
_refine_ls_restrained_S_all 1.078
_refine_ls_R_factor_all 0.0571
_refine_ls_R_factor_gt 0.0497
_refine_ls_shift/su_max 0.003
_refine_ls_shift/su_mean 0.000
_refine_ls_structure_factor_coef Fsqd
_refine_ls_weighting_scheme calc
_refine_ls_wR_factor_gt 0.1277
_refine_ls_wR_factor_ref 0.1338
_reflns_number_gt 8908
_reflns_number_total 9979
_reflns_threshold_expression >2sigma(I)
_cod_data_source_file ic101099z_si_002_2.cif
_cod_data_source_block sd:fetprclsbcl6
_cod_depositor_comments
;
The following automatic conversions were performed:

'_symmetry_cell_setting' value 'Triclinic' changed to 'triclinic'
according to the built-in table from CIF Core dictionary named
'cif_core.dic' version 2.4.1 from
2010-06-29.

'_exptl_absorpt_correction_type' value 'Refdelf' changed
to 'refdelf' according to the built-in table from CIF Core dictionary
named 'cif_core.dic' version 2.4.1 from 2010-06-29.

Automatic conversion script
Id: cif_fix_values 1646 2011-03-28 12:23:43Z adriana 
;
_cod_database_code 4316431
_refine_weighting_scheme_details 'w=1/[\s^2^(Fo^2^)+(0.0853P)^2^+2.3858P] where P=(Fo^2^+2Fc^2^)/3'

loop_
_symmetry_equiv_pos_as_xyz
'x, y, z'
'-x, -y, -z'

loop_
_atom_site_label
_atom_site_type_symbol
_atom_site_fract_x
_atom_site_fract_y
_atom_site_fract_z
_atom_site_U_iso_or_equiv
_atom_site_adp_type
_atom_site_occupancy
_atom_site_calc_flag
_atom_site_refinement_flags
_atom_site_disorder_assembly
_atom_site_disorder_group
Fe1 Fe 0.23787(4) 0.02952(3) 0.06908(2) 0.01027(10) Uani 1 d . . .
Cl1 Cl 0.47041(7) 0.09086(6) 0.10837(5) 0.02117(15) Uani 1 d . . .
N1 N 0.1618(2) 0.10457(17) -0.01262(15) 0.0125(4) Uani 1 d . . .
N2 N 0.1787(2) -0.10056(17) -0.05956(16) 0.0134(4) Uani 1 d . . .
N3 N 0.2116(2) -0.07114(17) 0.13374(16) 0.0146(4) Uani 1 d . . .
N4 N 0.1985(2) 0.13490(17) 0.18165(15) 0.0124(4) Uani 1 d . . .
C(M1 C 0.1719(3) 0.2668(2) 0.11903(19) 0.0155(5) Uani 1 d . . .
C(M2 C 0.1466(3) -0.0189(2) -0.17372(18) 0.0147(5) Uani 1 d . . .
C(M3 C 0.2072(3) -0.2318(2) 0.0035(2) 0.0203(5) Uani 1 d . . .
C(M4 C 0.2264(3) 0.0524(2) 0.29454(19) 0.0162(5) Uani 1 d . . .
C(A1 C 0.1584(3) 0.2051(2) 0.02317(19) 0.0145(5) Uani 1 d . . .
C(A2 C 0.1476(3) 0.0767(2) -0.10887(18) 0.0136(4) Uani 1 d . . .
C(A3 C 0.1609(3) -0.1020(2) -0.14869(18) 0.0148(5) Uani 1 d . . .
C(A4 C 0.1919(3) -0.1969(2) -0.0689(2) 0.0176(5) Uani 1 d . . .
C(A5 C 0.2127(3) -0.1722(2) 0.0979(2) 0.0188(5) Uani 1 d . . .
C(A6 C 0.2189(3) -0.0446(2) 0.2285(2) 0.0166(5) Uani 1 d . . .
C(A7 C 0.2205(3) 0.1370(2) 0.27171(18) 0.0151(5) Uani 1 d . . .
C(A8 C 0.1927(3) 0.2326(2) 0.19257(18) 0.0137(4) Uani 1 d . . .
C(B1 C 0.1427(3) 0.2417(2) -0.0512(2) 0.0200(5) Uani 1 d . . .
H(B1 H 0.1384 0.3087 -0.0445 0.024 Uiso 1 calc R . .
C(B2 C 0.1354(3) 0.1624(2) -0.1324(2) 0.0190(5) Uani 1 d . . .
H(B2 H 0.1241 0.1631 -0.1937 0.023 Uiso 1 calc R . .
C(B3 C 0.1607(3) -0.2001(2) -0.21541(19) 0.0196(5) Uani 1 d . . .
H(B3 H 0.1480 -0.2205 -0.2820 0.023 Uiso 1 calc R . .
C(B4 C 0.1819(3) -0.2580(2) -0.1661(2) 0.0219(6) Uani 1 d . . .
H(B4 H 0.1889 -0.3264 -0.1910 0.026 Uiso 1 calc R . .
C(B5 C 0.2194(3) -0.2094(2) 0.1710(2) 0.0232(6) Uani 1 d . . .
H(B5 H 0.2215 -0.2770 0.1642 0.028 Uiso 1 calc R . .
C(B6 C 0.2222(3) -0.1323(2) 0.2508(2) 0.0227(6) Uani 1 d . . .
H(B6 H 0.2258 -0.1349 0.3106 0.027 Uiso 1 calc R . .
C(B7 C 0.2318(3) 0.2378(2) 0.33990(19) 0.0191(5) Uani 1 d . . .
H(B7 H 0.2495 0.2593 0.4072 0.023 Uiso 1 calc R . .
C(B8 C 0.2127(3) 0.2966(2) 0.2910(2) 0.0189(5) Uani 1 d . . .
H(B8 H 0.2126 0.3668 0.3169 0.023 Uiso 1 calc R . .
C(11 C 0.1714(3) 0.3773(2) 0.1461(2) 0.0186(5) Uani 1 d . . .
H(1A H 0.1262 0.3971 0.1966 0.022 Uiso 1 calc R . .
H(1B H 0.1123 0.3822 0.0888 0.022 Uiso 1 calc R . .
C(12 C 0.3237(3) 0.4535(2) 0.1837(2) 0.0236(6) Uani 1 d . . .
H(1C H 0.3823 0.4500 0.2421 0.028 Uiso 1 calc R . .
H(1D H 0.3698 0.4331 0.1339 0.028 Uiso 1 calc R . .
C(13 C 0.3207(4) 0.5645(3) 0.2086(3) 0.0321(7) Uani 1 d . . .
H(1E H 0.2611 0.5677 0.1512 0.048 Uiso 1 calc R . .
H(1F H 0.4193 0.6113 0.2303 0.048 Uiso 1 calc R . .
H(1G H 0.2797 0.5861 0.2603 0.048 Uiso 1 calc R . .
C(21 C 0.1330(3) -0.0366(2) -0.27652(19) 0.0188(5) Uani 1 d . . .
H(2A H 0.0941 0.0158 -0.2908 0.023 Uiso 1 calc R . .
H(2B H 0.0629 -0.1064 -0.3213 0.023 Uiso 1 calc R . .
C(22 C 0.2777(3) -0.0296(3) -0.2953(2) 0.0268(6) Uani 1 d . . .
H(2C H 0.3148 -0.0838 -0.2832 0.032 Uiso 1 calc R . .
H(2D H 0.2605 -0.0446 -0.3641 0.032 Uiso 1 calc R . .
C(23 C 0.3915(4) 0.0757(3) -0.2328(3) 0.0339(8) Uani 1 d . . .
H(2E H 0.3562 0.1297 -0.2450 0.051 Uiso 1 calc R . .
H(2F H 0.4802 0.0755 -0.2485 0.051 Uiso 1 calc R . .
H(2G H 0.4118 0.0901 -0.1645 0.051 Uiso 1 calc R . .
C(31 C 0.2218(5) -0.3393(2) -0.0194(3) 0.0342(8) Uani 1 d . . .
H(3A H 0.1559 -0.3751 0.0049 0.041 Uiso 1 calc R A 1
H(3B H 0.1869 -0.3788 -0.0906 0.041 Uiso 1 calc R A 1
C32A C 0.3592(11) -0.3467(8) 0.0171(9) 0.0257(14) Uani 0.509(8) d P B 1
H32A H 0.3514 -0.4195 0.0064 0.031 Uiso 0.509(8) calc PR B 1
H32B H 0.4021 -0.3017 0.0875 0.031 Uiso 0.509(8) calc PR B 1
C33A C 0.4546(8) -0.3119(7) -0.0353(6) 0.0392(19) Uani 0.509(8) d P B 1
H33A H 0.4078 -0.3536 -0.1052 0.059 Uiso 0.509(8) calc PR B 1
H33B H 0.5486 -0.3218 -0.0143 0.059 Uiso 0.509(8) calc PR B 1
H33C H 0.4684 -0.2381 -0.0199 0.059 Uiso 0.509(8) calc PR B 1
C32B C 0.3993(12) -0.3265(9) 0.0095(9) 0.0257(14) Uani 0.491(8) d P B 2
H32C H 0.4406 -0.2953 -0.0287 0.031 Uiso 0.491(8) calc PR B 2
H32D H 0.4494 -0.2787 0.0788 0.031 Uiso 0.491(8) calc PR B 2
C33B C 0.4256(9) -0.4311(6) -0.0100(6) 0.0357(19) Uani 0.491(8) d P B 2
H33D H 0.3851 -0.4621 0.0278 0.054 Uiso 0.491(8) calc PR B 2
H33E H 0.5298 -0.4206 0.0085 0.054 Uiso 0.491(8) calc PR B 2
H33F H 0.3789 -0.4779 -0.0790 0.054 Uiso 0.491(8) calc PR B 2
C(41 C 0.2468(3) 0.0698(2) 0.3977(2) 0.0203(5) Uani 1 d . . .
H(4A H 0.1990 0.0036 0.3987 0.024 Uiso 1 calc R . .
H(4B H 0.2001 0.1215 0.4261 0.024 Uiso 1 calc R . .
C(42 C 0.4070(3) 0.1088(3) 0.4593(2) 0.0231(6) Uani 1 d . . .
H(4C H 0.4526 0.0554 0.4332 0.028 Uiso 1 calc R . .
H(4D H 0.4561 0.1729 0.4556 0.028 Uiso 1 calc R . .
C(43 C 0.4262(4) 0.1314(4) 0.5636(2) 0.0361(8) Uani 1 d . . .
H(4E H 0.3948 0.1916 0.5925 0.054 Uiso 1 calc R . .
H(4F H 0.5283 0.1467 0.5994 0.054 Uiso 1 calc R . .
H(4G H 0.3679 0.0706 0.5667 0.054 Uiso 1 calc R . .
Sb(1 Sb 0.956135(19) 0.663187(14) 0.363571(12) 0.01772(8) Uani 1 d . . .
Cl(2 Cl 0.70589(10) 0.58033(11) 0.30939(9) 0.0532(3) Uani 1 d . . .
Cl(3 Cl 0.91839(12) 0.82530(8) 0.38609(8) 0.0429(2) Uani 1 d . . .
Cl(4 Cl 0.96877(11) 0.69160(7) 0.52256(6) 0.0361(2) Uani 1 d . . .
Cl(5 Cl 0.94337(11) 0.62697(8) 0.20241(6) 0.0377(2) Uani 1 d . . .
Cl(6 Cl 0.99945(10) 0.50329(6) 0.34263(6) 0.03241(18) Uani 1 d . . .
Cl(7 Cl 1.20642(8) 0.74833(6) 0.42024(6) 0.02907(17) Uani 1 d . . .
Cl(8 Cl 1.42263(11) 0.58968(7) 0.46924(6) 0.0380(2) Uani 1 d . . .
Cl(9 Cl 1.40350(11) 0.69185(8) 0.66159(7) 0.0444(2) Uani 1 d . . .
C(1) C 1.3278(5) 0.5834(3) 0.5492(3) 0.0409(9) Uani 1 d . . .
H(1H H 1.2263 0.5782 0.5194 0.049 Uiso 1 calc R . .
H(1I H 1.3273 0.5196 0.5591 0.049 Uiso 1 calc R . .

loop_
_atom_site_aniso_label
_atom_site_aniso_U_11
_atom_site_aniso_U_22
_atom_site_aniso_U_33
_atom_site_aniso_U_23
_atom_site_aniso_U_13
_atom_site_aniso_U_12
Fe1 0.01001(17) 0.00954(17) 0.01139(17) 0.00489(13) 0.00313(12) 0.00319(13)
Cl1 0.0105(3) 0.0235(3) 0.0232(3) 0.0059(3) 0.0040(2) 0.0022(2)
N1 0.0132(9) 0.0132(10) 0.0131(9) 0.0070(8) 0.0045(7) 0.0053(8)
N2 0.0115(9) 0.0124(10) 0.0143(9) 0.0052(8) 0.0029(7) 0.0026(8)
N3 0.0150(10) 0.0129(10) 0.0173(10) 0.0079(8) 0.0049(8) 0.0053(8)
N4 0.0125(9) 0.0141(10) 0.0123(9) 0.0057(8) 0.0049(7) 0.0063(8)
C(M1 0.0148(11) 0.0151(11) 0.0168(11) 0.0067(9) 0.0037(9) 0.0071(9)
C(M2 0.0110(10) 0.0175(12) 0.0143(11) 0.0063(9) 0.0033(9) 0.0037(9)
C(M3 0.0220(13) 0.0126(12) 0.0245(13) 0.0086(10) 0.0046(10) 0.0047(10)
C(M4 0.0111(11) 0.0252(13) 0.0172(11) 0.0136(10) 0.0058(9) 0.0060(10)
C(A1 0.0147(11) 0.0141(11) 0.0166(11) 0.0075(9) 0.0058(9) 0.0058(9)
C(A2 0.0111(10) 0.0180(12) 0.0144(11) 0.0095(9) 0.0048(9) 0.0046(9)
C(A3 0.0101(10) 0.0155(11) 0.0134(10) 0.0028(9) 0.0014(8) 0.0026(9)
C(A4 0.0161(12) 0.0116(11) 0.0189(12) 0.0035(9) 0.0021(9) 0.0024(9)
C(A5 0.0188(12) 0.0145(12) 0.0249(13) 0.0114(10) 0.0057(10) 0.0053(10)
C(A6 0.0142(11) 0.0189(12) 0.0208(12) 0.0143(10) 0.0050(9) 0.0041(9)
C(A7 0.0139(11) 0.0195(12) 0.0135(11) 0.0085(9) 0.0050(9) 0.0052(9)
C(A8 0.0124(11) 0.0145(11) 0.0150(11) 0.0062(9) 0.0050(9) 0.0057(9)
C(B1 0.0269(14) 0.0175(12) 0.0209(12) 0.0131(11) 0.0069(11) 0.0103(11)
C(B2 0.0233(13) 0.0199(12) 0.0161(11) 0.0108(10) 0.0058(10) 0.0068(10)
C(B3 0.0195(12) 0.0157(12) 0.0143(11) -0.0006(9) 0.0027(9) 0.0034(10)
C(B4 0.0214(13) 0.0138(12) 0.0220(13) 0.0012(10) 0.0029(10) 0.0056(10)
C(B5 0.0236(14) 0.0217(13) 0.0324(15) 0.0198(12) 0.0088(12) 0.0091(11)
C(B6 0.0225(13) 0.0276(15) 0.0279(14) 0.0216(12) 0.0086(11) 0.0097(11)
C(B7 0.0211(13) 0.0233(13) 0.0141(11) 0.0065(10) 0.0081(10) 0.0096(11)
C(B8 0.0206(13) 0.0190(12) 0.0178(12) 0.0061(10) 0.0078(10) 0.0094(10)
C(11 0.0211(13) 0.0150(12) 0.0216(12) 0.0075(10) 0.0065(10) 0.0110(10)
C(12 0.0259(14) 0.0154(12) 0.0309(15) 0.0108(11) 0.0093(12) 0.0080(11)
C(13 0.0398(19) 0.0166(14) 0.0410(18) 0.0127(13) 0.0140(15) 0.0099(13)
C(21 0.0170(12) 0.0266(14) 0.0118(11) 0.0081(10) 0.0036(9) 0.0065(10)
C(22 0.0248(14) 0.0387(17) 0.0195(13) 0.0128(13) 0.0120(11) 0.0095(13)
C(23 0.0213(15) 0.048(2) 0.0288(16) 0.0183(15) 0.0079(12) 0.0001(14)
C(31 0.056(2) 0.0138(13) 0.0327(16) 0.0101(12) 0.0111(16) 0.0150(14)
C32A 0.029(5) 0.020(4) 0.038(3) 0.019(2) 0.016(3) 0.012(3)
C33A 0.029(4) 0.047(4) 0.044(4) 0.018(4) 0.009(3) 0.024(3)
C32B 0.029(5) 0.020(4) 0.038(3) 0.019(2) 0.016(3) 0.012(3)
C33B 0.046(4) 0.033(4) 0.038(4) 0.014(3) 0.017(3) 0.030(3)
C(41 0.0178(12) 0.0298(14) 0.0171(12) 0.0143(11) 0.0062(10) 0.0072(11)
C(42 0.0203(13) 0.0344(16) 0.0195(12) 0.0166(12) 0.0067(10) 0.0089(12)
C(43 0.0265(16) 0.062(2) 0.0223(15) 0.0222(16) 0.0050(12) 0.0151(16)
Sb(1 0.01738(12) 0.01832(12) 0.01713(11) 0.00785(8) 0.00598(7) 0.00434(8)
Cl(2 0.0188(4) 0.0769(8) 0.0626(7) 0.0445(6) 0.0030(4) -0.0025(4)
Cl(3 0.0495(5) 0.0399(5) 0.0600(6) 0.0293(5) 0.0267(5) 0.0316(4)
Cl(4 0.0481(5) 0.0397(4) 0.0207(3) 0.0088(3) 0.0189(3) 0.0135(4)
Cl(5 0.0482(5) 0.0409(5) 0.0210(3) 0.0163(3) 0.0091(3) 0.0052(4)
Cl(6 0.0485(5) 0.0150(3) 0.0267(4) 0.0047(3) 0.0092(3) 0.0081(3)
Cl(7 0.0197(3) 0.0286(4) 0.0377(4) 0.0173(3) 0.0063(3) 0.0035(3)
Cl(8 0.0480(5) 0.0323(4) 0.0322(4) 0.0117(3) 0.0086(4) 0.0195(4)
Cl(9 0.0334(4) 0.0443(5) 0.0390(5) 0.0012(4) 0.0121(4) 0.0098(4)
C(1) 0.041(2) 0.0330(19) 0.0354(18) 0.0087(15) 0.0078(16) 0.0019(16)

loop_
_atom_type_symbol
_atom_type_description
_atom_type_scat_dispersion_real
_atom_type_scat_dispersion_imag
_atom_type_scat_source
C C 0.0033 0.0016 'International Tables Vol C Tables 4.2.6.8 and 6.1.1.4'
H H 0.0000 0.0000 'International Tables Vol C Tables 4.2.6.8 and 6.1.1.4'
N N 0.0061 0.0033 'International Tables Vol C Tables 4.2.6.8 and 6.1.1.4'
Cl Cl 0.1484 0.1585 'International Tables Vol C Tables 4.2.6.8 and 6.1.1.4'
Fe Fe 0.3463 0.8444 'International Tables Vol C Tables 4.2.6.8 and 6.1.1.4'
Sb Sb -0.5866 1.5461 'International Tables Vol C Tables 4.2.6.8 and 6.1.1.4'

loop_
_geom_angle_atom_site_label_1
_geom_angle_atom_site_label_2
_geom_angle_atom_site_label_3
_geom_angle
_geom_angle_site_symmetry_1
_geom_angle_site_symmetry_3
_geom_angle_publ_flag
N2 Fe1 N4 154.26(9) . . ?
N2 Fe1 N3 87.15(9) . . ?
N4 Fe1 N3 86.91(9) . . ?
N2 Fe1 N1 87.00(9) . . ?
N4 Fe1 N1 87.16(8) . . ?
N3 Fe1 N1 153.35(9) . . ?
N2 Fe1 Cl1 103.53(7) . . ?
N4 Fe1 Cl1 102.21(6) . . ?
N3 Fe1 Cl1 104.01(7) . . ?
N1 Fe1 Cl1 102.64(6) . . ?
C(A1 N1 C(A2 105.8(2) . . ?
C(A1 N1 Fe1 125.75(17) . . ?
C(A2 N1 Fe1 125.79(17) . . ?
C(A3 N2 C(A4 105.5(2) . . ?
C(A3 N2 Fe1 126.42(18) . . ?
C(A4 N2 Fe1 125.54(17) . . ?
C(A5 N3 C(A6 105.8(2) . . ?
C(A5 N3 Fe1 126.44(19) . . ?
C(A6 N3 Fe1 126.60(18) . . ?
C(A7 N4 C(A8 105.4(2) . . ?
C(A7 N4 Fe1 125.77(17) . . ?
C(A8 N4 Fe1 125.75(17) . . ?
C(A8 C(M1 C(A1 123.7(2) . . ?
C(A8 C(M1 C(11 117.6(2) . . ?
C(A1 C(M1 C(11 118.6(2) . . ?
C(A2 C(M2 C(A3 123.6(2) . . ?
C(A2 C(M2 C(21 119.5(2) . . ?
C(A3 C(M2 C(21 116.9(2) . . ?
C(A4 C(M3 C(A5 123.8(3) . . ?
C(A4 C(M3 C(31 118.6(3) . . ?
C(A5 C(M3 C(31 117.5(3) . . ?
C(A6 C(M4 C(A7 123.8(2) . . ?
C(A6 C(M4 C(41 118.6(2) . . ?
C(A7 C(M4 C(41 117.6(3) . . ?
N1 C(A1 C(M1 126.1(2) . . ?
N1 C(A1 C(B1 110.3(2) . . ?
C(M1 C(A1 C(B1 123.6(2) . . ?
N1 C(A2 C(M2 125.9(2) . . ?
N1 C(A2 C(B2 109.7(2) . . ?
C(M2 C(A2 C(B2 124.5(2) . . ?
N2 C(A3 C(M2 126.0(2) . . ?
N2 C(A3 C(B3 110.5(2) . . ?
C(M2 C(A3 C(B3 123.5(2) . . ?
N2 C(A4 C(M3 125.8(2) . . ?
N2 C(A4 C(B4 109.8(2) . . ?
C(M3 C(A4 C(B4 124.4(3) . . ?
N3 C(A5 C(M3 125.9(3) . . ?
N3 C(A5 C(B5 109.7(3) . . ?
C(M3 C(A5 C(B5 124.4(3) . . ?
N3 C(A6 C(M4 126.0(2) . . ?
N3 C(A6 C(B6 109.7(2) . . ?
C(M4 C(A6 C(B6 124.3(3) . . ?
N4 C(A7 C(M4 125.7(2) . . ?
N4 C(A7 C(B7 110.2(2) . . ?
C(M4 C(A7 C(B7 124.1(2) . . ?
N4 C(A8 C(M1 125.7(2) . . ?
N4 C(A8 C(B8 110.4(2) . . ?
C(M1 C(A8 C(B8 123.8(2) . . ?
C(B2 C(B1 C(A1 106.8(2) . . ?
C(B1 C(B2 C(A2 107.4(2) . . ?
C(B4 C(B3 C(A3 107.2(2) . . ?
C(B3 C(B4 C(A4 107.0(2) . . ?
C(B6 C(B5 C(A5 107.9(3) . . ?
C(B5 C(B6 C(A6 106.9(3) . . ?
C(B8 C(B7 C(A7 107.4(2) . . ?
C(B7 C(B8 C(A8 106.6(2) . . ?
C(M1 C(11 C(12 112.0(2) . . ?
C(13 C(12 C(11 111.2(3) . . ?
C(M2 C(21 C(22 113.2(2) . . ?
C(23 C(22 C(21 113.3(3) . . ?
C32A C(31 C(M3 118.1(5) . . ?
C32A C(31 C32B 16.0(5) . . ?
C(M3 C(31 C32B 107.7(4) . . ?
C(31 C32A C33A 108.5(7) . . ?
C33B C32B C(31 111.7(7) . . ?
C(M4 C(41 C(42 111.7(2) . . ?
C(43 C(42 C(41 111.2(3) . . ?
Cl(2 Sb(1 Cl(7 179.00(4) . . ?
Cl(2 Sb(1 Cl(4 89.74(4) . . ?
Cl(7 Sb(1 Cl(4 89.49(3) . . ?
Cl(2 Sb(1 Cl(6 90.52(4) . . ?
Cl(7 Sb(1 Cl(6 90.09(3) . . ?
Cl(4 Sb(1 Cl(6 88.12(3) . . ?
Cl(2 Sb(1 Cl(5 89.84(4) . . ?
Cl(7 Sb(1 Cl(5 90.95(3) . . ?
Cl(4 Sb(1 Cl(5 177.46(3) . . ?
Cl(6 Sb(1 Cl(5 89.38(3) . . ?
Cl(2 Sb(1 Cl(3 90.76(4) . . ?
Cl(7 Sb(1 Cl(3 88.63(3) . . ?
Cl(4 Sb(1 Cl(3 91.78(4) . . ?
Cl(6 Sb(1 Cl(3 178.72(4) . . ?
Cl(5 Sb(1 Cl(3 90.73(4) . . ?
Cl(9 C(1) Cl(8 112.8(2) . . ?

loop_
_geom_bond_atom_site_label_1
_geom_bond_atom_site_label_2
_geom_bond_distance
_geom_bond_site_symmetry_2
_geom_bond_publ_flag
Fe1 N2 2.060(2) . ?
Fe1 N4 2.064(2) . ?
Fe1 N3 2.069(2) . ?
Fe1 N1 2.071(2) . ?
Fe1 Cl1 2.1700(7) . ?
N1 C(A1 1.370(3) . ?
N1 C(A2 1.385(3) . ?
N2 C(A3 1.365(3) . ?
N2 C(A4 1.386(3) . ?
N3 C(A5 1.370(3) . ?
N3 C(A6 1.382(3) . ?
N4 C(A7 1.371(3) . ?
N4 C(A8 1.378(3) . ?
C(M1 C(A8 1.403(4) . ?
C(M1 C(A1 1.408(4) . ?
C(M1 C(11 1.504(4) . ?
C(M2 C(A2 1.391(4) . ?
C(M2 C(A3 1.417(4) . ?
C(M2 C(21 1.513(4) . ?
C(M3 C(A4 1.394(4) . ?
C(M3 C(A5 1.407(4) . ?
C(M3 C(31 1.513(4) . ?
C(M4 C(A6 1.390(4) . ?
C(M4 C(A7 1.404(4) . ?
C(M4 C(41 1.508(4) . ?
C(A1 C(B1 1.440(4) . ?
C(A2 C(B2 1.436(4) . ?
C(A3 C(B3 1.432(4) . ?
C(A4 C(B4 1.434(4) . ?
C(A5 C(B5 1.432(4) . ?
C(A6 C(B6 1.438(4) . ?
C(A7 C(B7 1.430(4) . ?
C(A8 C(B8 1.431(4) . ?
C(B1 C(B2 1.351(4) . ?
C(B3 C(B4 1.347(4) . ?
C(B5 C(B6 1.337(5) . ?
C(B7 C(B8 1.351(4) . ?
C(11 C(12 1.526(4) . ?
C(12 C(13 1.521(4) . ?
C(21 C(22 1.542(4) . ?
C(22 C(23 1.512(5) . ?
C(31 C32A 1.402(11) . ?
C(31 C32B 1.684(12) . ?
C32A C33A 1.529(12) . ?
C32B C33B 1.525(13) . ?
C(41 C(42 1.531(4) . ?
C(42 C(43 1.511(4) . ?
Sb(1 Cl(2 2.3486(9) . ?
Sb(1 Cl(7 2.3519(8) . ?
Sb(1 Cl(4 2.3557(8) . ?
Sb(1 Cl(6 2.3634(8) . ?
Sb(1 Cl(5 2.3668(8) . ?
Sb(1 Cl(3 2.3677(9) . ?
Cl(8 C(1) 1.768(4) . ?
Cl(9 C(1) 1.749(4) . ?
